data_4518151
loop_
_publ_author_name
'Lin, Lin'
'Jiang, Xingxing'
'Wu, Chao'
'Li, Longhua'
'Lin, Zheshuai'
'Huang, Zhipeng'
'Humphrey, Mark G.'
'Zhang, Chi'

_publ_section_title
;
 Ba(MoO2F)2(XO3)2 (X = Se and Te): First Cases of Noncentrosymmetric
 Fluorinated Molybdenum Oxide Selenite/Tellurite Through Unary
 Substitution for Enlarging Band Gaps and Second Harmonic Generation
;
_journal_name_full 'ACS Applied Materials &amp; Interfaces'
_journal_paper_doi 10.1021/acsami.0c15444
_journal_year 2020
_chemical_formula_sum 'Ba F2 Mo2 O10 Se2'
_chemical_formula_weight 685.13
_space_group_IT_number 41
_space_group_name_Hall 'A 2 -2ab'
_space_group_name_H-M_alt 'A e a 2'
_symmetry_cell_setting orthorhombic
_symmetry_space_group_name_H-M 'A e a 2'
_atom_sites_solution_hydrogens none
_atom_sites_solution_primary direct
_atom_sites_solution_secondary difmap
_audit_creation_method SHELXL-97
_cell_angle_alpha 90.00
_cell_angle_beta 90.00
_cell_angle_gamma 90.00
_cell_formula_units_Z 4
_cell_length_a 12.3643(15)
_cell_length_b 11.0325(16)
_cell_length_c 7.2946(10)
_cell_measurement_reflns_used 1310
_cell_measurement_temperature 293(2)
_cell_measurement_theta_max 26.3888
_cell_measurement_theta_min 3.2955
_cell_volume 995.1(2)
_computing_cell_refinement 'Bruker SAINT'
_computing_data_collection 'Bruker APEX2'
_computing_data_reduction 'Bruker SAINT'
_computing_molecular_graphics 'Bruker SHELXTL'
_computing_publication_material 'Bruker SHELXTL'
_computing_structure_refinement 'SHELXL-97 (Sheldrick, 1997)'
_computing_structure_solution 'SHELXS-97 (Sheldrick, 1990)'
_diffrn_ambient_temperature 293(2)
_diffrn_measured_fraction_theta_full 0.998
_diffrn_measured_fraction_theta_max 0.998
_diffrn_measurement_device_type bruker-CCD
_diffrn_measurement_method 'w scans'
_diffrn_radiation_monochromator graphite
_diffrn_radiation_source 'fine-focus sealed tube'
_diffrn_radiation_type MoK\a
_diffrn_radiation_wavelength 0.71073
_diffrn_reflns_av_R_equivalents 0.0493
_diffrn_reflns_av_sigmaI/netI 0.0625
_diffrn_reflns_limit_h_max 14
_diffrn_reflns_limit_h_min -15
_diffrn_reflns_limit_k_max 13
_diffrn_reflns_limit_k_min -13
_diffrn_reflns_limit_l_max 9
_diffrn_reflns_limit_l_min -8
_diffrn_reflns_number 2416
_diffrn_reflns_theta_full 26.39
_diffrn_reflns_theta_max 26.39
_diffrn_reflns_theta_min 3.30
_exptl_absorpt_coefficient_mu 13.787
_exptl_absorpt_correction_T_max 0.7454
_exptl_absorpt_correction_T_min 0.3258
_exptl_absorpt_correction_type multi-scan
_exptl_absorpt_process_details 'SADABS V2014/5 (Bruker AXS Inc.)'
_exptl_crystal_colour colorless
_exptl_crystal_density_diffrn 4.573
_exptl_crystal_density_method 'not measured'
_exptl_crystal_description sheet
_exptl_crystal_F_000 1224
_exptl_crystal_size_max 0.18
_exptl_crystal_size_mid 0.10
_exptl_crystal_size_min 0.04
_refine_diff_density_max 1.544
_refine_diff_density_min -1.205
_refine_diff_density_rms 0.286
_refine_ls_abs_structure_details 'Flack H D (1983), Acta Cryst. A39, 876-881'
_refine_ls_abs_structure_Flack 0.18(4)
_refine_ls_extinction_method none
_refine_ls_goodness_of_fit_ref 1.098
_refine_ls_hydrogen_treatment none
_refine_ls_matrix_type full
_refine_ls_number_parameters 88
_refine_ls_number_reflns 905
_refine_ls_number_restraints 31
_refine_ls_restrained_S_all 1.083
_refine_ls_R_factor_all 0.0540
_refine_ls_R_factor_gt 0.0438
_refine_ls_shift/su_max 0.000
_refine_ls_shift/su_mean 0.000
_refine_ls_structure_factor_coef Fsqd
_refine_ls_weighting_details 'calc w=1/[\s^2^(Fo^2^)+(0.0258P)^2^+27.8710P] where P=(Fo^2^+2Fc^2^)/3'
_refine_ls_weighting_scheme calc
_refine_ls_wR_factor_gt 0.0886
_refine_ls_wR_factor_ref 0.0916
_reflns_number_gt 796
_reflns_number_total 905
_reflns_threshold_expression >2sigma(I)
_cod_data_source_file am0c15444_si_002.cif
_cod_data_source_block 1
_cod_original_sg_symbol_H-M Aba2
_cod_database_code 4518151

loop_
_symmetry_equiv_pos_as_xyz
'x, y, z'
'-x, -y, z'
'-x+1/2, y, z+1/2'
'x+1/2, -y, z+1/2'
'x, y+1/2, z+1/2'
'-x, -y+1/2, z+1/2'
'-x+1/2, y+1/2, z+1'
'x+1/2, -y+1/2, z+1'

loop_
_atom_site_label
_atom_site_type_symbol
_atom_site_fract_x
_atom_site_fract_y
_atom_site_fract_z
_atom_site_U_iso_or_equiv
_atom_site_adp_type
_atom_site_occupancy
_atom_site_symmetry_multiplicity
_atom_site_calc_flag
_atom_site_refinement_flags
_atom_site_disorder_assembly
_atom_site_disorder_group
Mo1 Mo 0.11998(9) 0.17663(8) 0.1518(3) 0.0118(3) Uani 1 1 d . . .
Se1 Se 0.3474(2) 0.31888(19) 0.2147(3) 0.0118(4) Uani 0.80 1 d P . .
Se1A Se 0.3493(11) 0.3218(9) 0.0833(17) 0.0198(19) Uani 0.20 1 d PU . .
O5 O 0.1376(13) 0.3240(12) -0.0522(18) 0.025(3) Uani 1 1 d U . .
O4 O 0.1022(10) 0.0847(12) 0.338(2) 0.022(3) Uani 1 1 d U . .
O1 O 0.2795(6) 0.1861(7) 0.163(2) 0.018(2) Uani 1 1 d U . .
O2 O 0.1050(10) 0.0772(11) -0.0265(18) 0.015(3) Uani 1 1 d U . .
O3 O 0.4696(6) 0.2586(7) 0.151(3) 0.0191(18) Uani 1 1 d . . .
F1 F 0.3616(11) 0.3359(8) -0.2018(16) 0.029(3) Uani 1 1 d . . .
Ba1 Ba 0.0000 0.0000 0.6526(4) 0.0155(3) Uani 1 2 d S . .

loop_
_atom_site_aniso_label
_atom_site_aniso_U_11
_atom_site_aniso_U_22
_atom_site_aniso_U_33
_atom_site_aniso_U_23
_atom_site_aniso_U_13
_atom_site_aniso_U_12
Mo1 0.0130(5) 0.0100(5) 0.0124(5) -0.0049(9) 0.0004(8) -0.0008(4)
Se1 0.0142(9) 0.0095(8) 0.0117(8) 0.0039(7) -0.0005(8) -0.0023(7)
Se1A 0.020(2) 0.020(2) 0.020(2) 0.0004(10) 0.0001(10) 0.0002(10)
O5 0.018(7) 0.018(5) 0.039(7) 0.009(5) 0.007(5) 0.001(5)
O4 0.022(3) 0.021(3) 0.021(3) 0.0004(10) 0.0003(10) 0.0002(10)
O1 0.008(4) 0.015(4) 0.029(5) -0.005(6) 0.002(6) 0.003(3)
O2 0.015(3) 0.015(3) 0.015(3) -0.0006(10) 0.0002(10) 0.0002(10)
O3 0.013(4) 0.020(4) 0.025(4) 0.017(7) -0.004(8) 0.000(3)
F1 0.034(7) 0.007(5) 0.047(7) -0.011(4) -0.002(6) -0.003(4)
Ba1 0.0231(6) 0.0115(4) 0.0121(5) 0.000 0.000 0.0033(4)

loop_
_atom_type_symbol
_atom_type_description
_atom_type_scat_dispersion_real
_atom_type_scat_dispersion_imag
_atom_type_scat_source
Ba Ba -0.3244 2.2819 'International Tables Vol C Tables 4.2.6.8 and 6.1.1.4'
F F 0.0171 0.0103 'International Tables Vol C Tables 4.2.6.8 and 6.1.1.4'
Mo Mo -1.6832 0.6857 'International Tables Vol C Tables 4.2.6.8 and 6.1.1.4'
O O 0.0106 0.0060 'International Tables Vol C Tables 4.2.6.8 and 6.1.1.4'
Se Se -0.0929 2.2259 'International Tables Vol C Tables 4.2.6.8 and 6.1.1.4'

loop_
_geom_angle_atom_site_label_1
_geom_angle_atom_site_label_2
_geom_angle_atom_site_label_3
_geom_angle
_geom_angle_site_symmetry_1
_geom_angle_site_symmetry_3
_geom_angle_publ_flag
O4 Mo1 O2 102.0(4) . . ?
O4 Mo1 O1 97.2(6) . . ?
O2 Mo1 O1 100.1(5) . . ?
O4 Mo1 O3 95.4(6) . 8_454 ?
O2 Mo1 O3 97.3(6) . 8_454 ?
O1 Mo1 O3 155.8(3) . 8_454 ?
O4 Mo1 F1 96.2(5) . 3 ?
O2 Mo1 F1 161.6(5) . 3 ?
O1 Mo1 F1 79.8(5) . 3 ?
O3 Mo1 F1 78.4(5) 8_454 3 ?
O4 Mo1 O5 169.2(5) . . ?
O2 Mo1 O5 88.3(5) . . ?
O1 Mo1 O5 83.8(6) . . ?
O3 Mo1 O5 80.1(6) 8_454 . ?
F1 Mo1 O5 73.3(4) 3 . ?
Se1A Se1 O5 171.5(11) . 3 ?
Se1A Se1 O3 73.9(11) . . ?
O5 Se1 O3 100.7(8) 3 . ?
Se1A Se1 O1 79.9(9) . . ?
O5 Se1 O1 107.2(7) 3 . ?
O3 Se1 O1 92.4(4) . . ?
Se1 Se1A O3 73.6(11) . . ?
Se1 Se1A O1 68.9(8) . . ?
O3 Se1A O1 89.1(6) . . ?
Se1 Se1A F1 176.3(13) . . ?
O3 Se1A F1 104.7(9) . . ?
O1 Se1A F1 114.5(9) . . ?
Se1 O5 Mo1 130.9(7) 3_554 . ?
Se1 O1 Se1A 31.2(4) . . ?
Se1 O1 Mo1 122.6(4) . . ?
Se1A O1 Mo1 120.1(6) . . ?
Se1 O3 Se1A 32.5(4) . . ?
Se1 O3 Mo1 133.1(6) . 8_554 ?
Se1A O3 Mo1 131.6(6) . 8_554 ?
Mo1 F1 Se1A 117.3(5) 3_554 . ?

loop_
_geom_bond_atom_site_label_1
_geom_bond_atom_site_label_2
_geom_bond_distance
_geom_bond_site_symmetry_2
_geom_bond_publ_flag
Mo1 O4 1.707(14) . ?
Mo1 O2 1.711(13) . ?
Mo1 O1 1.976(8) . ?
Mo1 O3 1.991(8) 8_454 ?
Mo1 F1 2.069(10) 3 ?
Mo1 O5 2.214(13) . ?
Se1 Se1A 0.960(11) . ?
Se1 O5 1.711(13) 3 ?
Se1 O3 1.715(10) . ?
Se1 O1 1.730(8) . ?
Se1A O3 1.717(16) . ?
Se1A O1 1.825(14) . ?
Se1A F1 2.091(19) . ?
O5 Se1 1.711(13) 3_554 ?
O3 Mo1 1.991(8) 8_554 ?
F1 Mo1 2.069(10) 3_554 ?

loop_
_geom_torsion_atom_site_label_1
_geom_torsion_atom_site_label_2
_geom_torsion_atom_site_label_3
_geom_torsion_atom_site_label_4
_geom_torsion
_geom_torsion_site_symmetry_1
_geom_torsion_site_symmetry_2
_geom_torsion_site_symmetry_3
_geom_torsion_site_symmetry_4
_geom_torsion_publ_flag
O5 Se1 Se1A O3 51(6) 3 . . . ?
O1 Se1 Se1A O3 -95.5(4) . . . . ?
O5 Se1 Se1A O1 147(6) 3 . . . ?
O3 Se1 Se1A O1 95.5(4) . . . . ?
O5 Se1 Se1A F1 -13(24) 3 . . . ?
O3 Se1 Se1A F1 -64(19) . . . . ?
O1 Se1 Se1A F1 -159(19) . . . . ?
O4 Mo1 O5 Se1 -173(3) . . . 3_554 ?
O2 Mo1 O5 Se1 -9.7(12) . . . 3_554 ?
O1 Mo1 O5 Se1 90.6(12) . . . 3_554 ?
O3 Mo1 O5 Se1 -107.4(12) 8_454 . . 3_554 ?
F1 Mo1 O5 Se1 171.8(15) 3 . . 3_554 ?
O5 Se1 O1 Se1A -175.2(11) 3 . . . ?
O3 Se1 O1 Se1A -73.2(11) . . . . ?
Se1A Se1 O1 Mo1 -95.3(13) . . . . ?
O5 Se1 O1 Mo1 89.5(10) 3 . . . ?
O3 Se1 O1 Mo1 -168.5(11) . . . . ?
O3 Se1A O1 Se1 72.8(11) . . . . ?
F1 Se1A O1 Se1 178.6(14) . . . . ?
Se1 Se1A O1 Mo1 104.2(12) . . . . ?
O3 Se1A O1 Mo1 177.0(10) . . . . ?
F1 Se1A O1 Mo1 -77.2(11) . . . . ?
O4 Mo1 O1 Se1 -113.0(10) . . . . ?
O2 Mo1 O1 Se1 143.4(10) . . . . ?
O3 Mo1 O1 Se1 8(2) 8_454 . . . ?
F1 Mo1 O1 Se1 -17.9(9) 3 . . . ?
O5 Mo1 O1 Se1 56.2(10) . . . . ?
O4 Mo1 O1 Se1A -149.5(10) . . . . ?
O2 Mo1 O1 Se1A 106.8(10) . . . . ?
O3 Mo1 O1 Se1A -29(2) 8_454 . . . ?
F1 Mo1 O1 Se1A -54.5(10) 3 . . . ?
O5 Mo1 O1 Se1A 19.6(10) . . . . ?
O5 Se1 O3 Se1A -173.3(9) 3 . . . ?
O1 Se1 O3 Se1A 78.7(9) . . . . ?
Se1A Se1 O3 Mo1 102.9(14) . . . 8_554 ?
O5 Se1 O3 Mo1 -70.3(13) 3 . . 8_554 ?
O1 Se1 O3 Mo1 -178.3(13) . . . 8_554 ?
O1 Se1A O3 Se1 -68.3(8) . . . . ?
F1 Se1A O3 Se1 176.6(11) . . . . ?
Se1 Se1A O3 Mo1 -107.8(15) . . . 8_554 ?
O1 Se1A O3 Mo1 -176.1(13) . . . 8_554 ?
F1 Se1A O3 Mo1 68.8(14) . . . 8_554 ?
Se1 Se1A F1 Mo1 125(19) . . . 3_554 ?
O3 Se1A F1 Mo1 61.7(9) . . . 3_554 ?
O1 Se1A F1 Mo1 -34.2(11) . . . 3_554 ?
